data_7129512
loop_
_publ_author_name
'Dey, Arnab'
'Singh, Anurag'
'Volla, Chandra M. R.'

_publ_section_title
;
 Cobalt-catalyzed highly diastereoselective [3 + 2] carboannulation
 reactions: facile access to substituted indane derivatives
;
_journal_name_full 'Chemical Communications'
_journal_paper_doi 10.1039/D1CC05245D
_journal_year 2022
_chemical_formula_moiety 'C23 H17 Cl2 N3 O'
_chemical_formula_sum 'C23 H17 Cl2 N3 O'
_chemical_formula_weight 422.29
_space_group_crystal_system monoclinic
_space_group_IT_number 14
_space_group_name_Hall '-P 2ybc'
_space_group_name_H-M_alt 'P 1 21/c 1'
_atom_sites_solution_hydrogens geom
_atom_sites_solution_primary dual
_audit_creation_date 2018-09-25
_audit_creation_method
;
Olex2 1.2-ac3
(compiled 2017.08.10 svn.r3458 for OlexSys, GUI svn.r5381)
;
_audit_update_record
;
2020-01-31 deposited with the CCDC.	2021-12-20 downloaded from the CCDC.
;
_cell_angle_alpha 90
_cell_angle_beta 102.384(7)
_cell_angle_gamma 90
_cell_formula_units_Z 4
_cell_length_a 9.5063(7)
_cell_length_b 12.2058(9)
_cell_length_c 17.4137(13)
_cell_measurement_reflns_used 3096
_cell_measurement_temperature 150
_cell_measurement_theta_max 28.4600
_cell_measurement_theta_min 2.3930
_cell_volume 1973.5(3)
_computing_cell_refinement 'CrysAlisPro 1.171.39.46 (Rigaku OD, 2018)'
_computing_data_collection 'CrysAlisPro 1.171.39.46 (Rigaku OD, 2018)'
_computing_data_reduction 'CrysAlisPro 1.171.39.46 (Rigaku OD, 2018)'
_computing_molecular_graphics 'Olex2 (Dolomanov et al., 2009)'
_computing_publication_material 'Olex2 (Dolomanov et al., 2009)'
_computing_structure_refinement 'ShelXL (Sheldrick, 2015)'
_computing_structure_solution 'ShelXT (Sheldrick, 2015)'
_diffrn_ambient_temperature 150
_diffrn_detector 'CCD plate'
_diffrn_measured_fraction_theta_full 0.989
_diffrn_measured_fraction_theta_max 0.989
_diffrn_measurement_details
;
List of Runs (angles in degrees, time in seconds):

  # Type    Start    End  Width  t~exp~   \w     \q     \k     \f   Frames
#--------------------------------------------------------------------------
  1  \w   -110.00  67.00   0.50    8.00    --  -20.00   0.00 -36.00  354
;
_diffrn_measurement_device 'abstract diffractometer'
_diffrn_measurement_device_type 'dtrek-CrysAlisPro-abstract goniometer imported rigaku-d*trek images'
_diffrn_measurement_method '\w scans'
_diffrn_orient_matrix_type 'CrysAlisPro convention (1999,Acta A55,543-557)'
_diffrn_orient_matrix_UB_11 -0.0058796000
_diffrn_orient_matrix_UB_12 -0.0221498000
_diffrn_orient_matrix_UB_13 0.0368375000
_diffrn_orient_matrix_UB_21 0.0714224000
_diffrn_orient_matrix_UB_22 -0.0202048000
_diffrn_orient_matrix_UB_23 0.0056708000
_diffrn_orient_matrix_UB_31 0.0264014000
_diffrn_orient_matrix_UB_32 0.0497791000
_diffrn_orient_matrix_UB_33 0.0187298000
_diffrn_radiation_monochromator graphite
_diffrn_radiation_probe x-ray
_diffrn_radiation_type MoK\a
_diffrn_radiation_wavelength 0.71073
_diffrn_reflns_av_R_equivalents 0.0726
_diffrn_reflns_av_unetI/netI 0.1012
_diffrn_reflns_Laue_measured_fraction_full 0.989
_diffrn_reflns_Laue_measured_fraction_max 0.989
_diffrn_reflns_limit_h_max 8
_diffrn_reflns_limit_h_min -11
_diffrn_reflns_limit_k_max 14
_diffrn_reflns_limit_k_min -10
_diffrn_reflns_limit_l_max 18
_diffrn_reflns_limit_l_min -20
_diffrn_reflns_number 6563
_diffrn_reflns_point_group_measured_fraction_full 0.989
_diffrn_reflns_point_group_measured_fraction_max 0.989
_diffrn_reflns_theta_full 25.000
_diffrn_reflns_theta_max 25.000
_diffrn_reflns_theta_min 2.054
_diffrn_source 'fine-focus sealed X-ray tube'
_diffrn_source_type 'Enhance (Mo) X-ray Source'
_exptl_absorpt_coefficient_mu 0.349
_exptl_absorpt_correction_T_max 1.00000
_exptl_absorpt_correction_T_min 0.86319
_exptl_absorpt_correction_type multi-scan
_exptl_absorpt_process_details
;
CrysAlisPro 1.171.39.46 (Rigaku Oxford Diffraction, 2018)
Empirical absorption correction using spherical harmonics,
 implemented in SCALE3 ABSPACK scaling algorithm.
;
_exptl_crystal_colour yellow
_exptl_crystal_colour_primary yellow
_exptl_crystal_density_diffrn 1.421
_exptl_crystal_description block
_exptl_crystal_F_000 872
_exptl_crystal_size_max 0.21
_exptl_crystal_size_mid 0.125
_exptl_crystal_size_min 0.041
_refine_diff_density_max 0.662
_refine_diff_density_min -0.784
_refine_diff_density_rms 0.158
_refine_ls_extinction_method none
_refine_ls_goodness_of_fit_ref 1.100
_refine_ls_hydrogen_treatment constr
_refine_ls_matrix_type full
_refine_ls_number_parameters 263
_refine_ls_number_reflns 3448
_refine_ls_number_restraints 0
_refine_ls_restrained_S_all 1.100
_refine_ls_R_factor_all 0.1153
_refine_ls_R_factor_gt 0.0758
_refine_ls_shift/su_max 0.000
_refine_ls_shift/su_mean 0.000
_refine_ls_structure_factor_coef Fsqd
_refine_ls_weighting_details 'w=1/[\s^2^(Fo^2^)+(0.1471P)^2^+1.3073P] where P=(Fo^2^+2Fc^2^)/3'
_refine_ls_weighting_scheme calc
_refine_ls_wR_factor_gt 0.2059
_refine_ls_wR_factor_ref 0.2686
_reflns_Friedel_coverage 0.000
_reflns_number_gt 2426
_reflns_number_total 3448
_reflns_threshold_expression 'I > 2\s(I)'
_cod_data_source_file d1cc05245d2.cif
_cod_data_source_block cmrv-ad-668-a_mo
_cod_database_code 7129512
_shelx_shelxl_version_number 2014/7
_shelx_space_group_comment
;
The symmetry employed for this shelxl refinement is uniquely defined
by the following loop, which should always be used as a source of
symmetry information in preference to the above space-group names.
They are only intended as comments.
;
_shelx_estimated_absorpt_t_max 0.986
_shelx_estimated_absorpt_t_min 0.930
_reflns_odcompleteness_completeness 85.65
_reflns_odcompleteness_iscentric 1
_reflns_odcompleteness_theta 31.05
_olex2_refinement_description
;
1. Fixed Uiso
 At 1.2 times of:
  All C(H) groups
 At 1.5 times of:
  All C(H,H,H) groups
2.a Ternary CH refined with riding coordinates:
 C9(H9), C8(H8), C10(H10), C7(H7)
2.b Aromatic/amide H refined with riding coordinates:
 C12(H12), C14(H14), C5(H5), C2(H2), C22(H22), C4(H4), C21(H21), C3(H3),
 C20(H20), C23(H23)
2.c Idealised Me refined as rotating group:
 C18(H18A,H18B,H18C)
;
_olex2_submission_special_instructions 'No special instructions were received'
_oxdiff_exptl_absorpt_empirical_details
;
Empirical correction (ABSPACK) includes:
- Absorption correction using spherical harmonics
- Frame scaling
- Detector area scaling
;
_oxdiff_exptl_absorpt_empirical_full_max 1.287
_oxdiff_exptl_absorpt_empirical_full_min 0.726

loop_
_space_group_symop_operation_xyz
'x, y, z'
'-x, y+1/2, -z+1/2'
'-x, -y, -z'
'x, -y-1/2, z-1/2'

loop_
_atom_site_label
_atom_site_type_symbol
_atom_site_fract_x
_atom_site_fract_y
_atom_site_fract_z
_atom_site_U_iso_or_equiv
_atom_site_adp_type
_atom_site_occupancy
_atom_site_site_symmetry_order
_atom_site_calc_flag
_atom_site_refinement_flags_posn
_atom_site_refinement_flags_adp
_atom_site_refinement_flags_occupancy
_atom_site_disorder_assembly
_atom_site_disorder_group
Cl1 Cl 0.13593(13) 0.52908(12) 0.23213(8) 0.0585(5) Uani 1 1 d . . . . .
Cl2 Cl 0.64914(16) 0.33888(12) 0.24998(8) 0.0660(5) Uani 1 1 d . . . . .
O1 O 0.7246(3) 0.7500(2) 0.42496(18) 0.0409(8) Uani 1 1 d . . . . .
C11 C 0.5083(4) 0.5633(3) 0.3853(2) 0.0312(9) Uani 1 1 d . . . . .
C9 C 0.5805(4) 0.6138(3) 0.4621(2) 0.0302(9) Uani 1 1 d . . . . .
H9 H 0.5328 0.5912 0.5056 0.036 Uiso 1 1 calc R . . . .
C16 C 0.6013(5) 0.4943(3) 0.3558(2) 0.0321(10) Uani 1 1 d . . . . .
C12 C 0.3647(5) 0.5761(3) 0.3473(2) 0.0342(10) Uani 1 1 d . . . . .
H12 H 0.3030 0.6247 0.3672 0.041 Uiso 1 1 calc R . . . .
C6 C 0.8077(5) 0.7324(3) 0.5592(3) 0.0365(10) Uani 1 1 d . . . . .
C1 C 0.6649(5) 0.7706(3) 0.5454(3) 0.0411(11) Uani 1 1 d . . . . .
C17 C 0.7520(5) 0.4950(3) 0.4072(2) 0.0324(10) Uani 1 1 d . . . . .
C13 C 0.3150(5) 0.5161(4) 0.2800(3) 0.0400(11) Uani 1 1 d . . . . .
N3 N 0.8257(6) 0.2231(4) 0.5762(4) 0.0763(16) Uani 1 1 d . . . . .
C8 C 0.7391(4) 0.5725(3) 0.4768(2) 0.0292(9) Uani 1 1 d . . . . .
H8 H 0.7648 0.5322 0.5279 0.035 Uiso 1 1 calc R . . . .
C10 C 0.6024(5) 0.7411(3) 0.4608(3) 0.0396(11) Uani 1 1 d . . . . .
H10 H 0.5157 0.7843 0.4349 0.048 Uiso 1 1 calc R . . . .
C18 C 0.8686(5) 0.5286(4) 0.3642(3) 0.0441(11) Uani 1 1 d . . . . .
H18A H 0.8703 0.4769 0.3213 0.066 Uiso 1 1 calc GR . . . .
H18B H 0.9624 0.5282 0.4010 0.066 Uiso 1 1 calc GR . . . .
H18C H 0.8484 0.6024 0.3425 0.066 Uiso 1 1 calc GR . . . .
C14 C 0.4021(5) 0.4449(4) 0.2492(3) 0.0441(11) Uani 1 1 d . . . . .
H14 H 0.3648 0.4041 0.2028 0.053 Uiso 1 1 calc R . . . .
C5 C 0.8960(5) 0.7371(3) 0.6337(3) 0.0425(11) Uani 1 1 d . . . . .
H5 H 0.9921 0.7105 0.6429 0.051 Uiso 1 1 calc R . . . .
N1 N 0.7950(6) 0.3832(4) 0.4376(3) 0.0642(14) Uani 1 1 d . . . . .
C15 C 0.5463(5) 0.4346(4) 0.2880(3) 0.0388(10) Uani 1 1 d . . . . .
C7 C 0.8225(5) 0.6825(3) 0.4822(3) 0.0358(10) Uani 1 1 d . . . . .
H7 H 0.9233 0.6773 0.4741 0.043 Uiso 1 1 calc R . . . .
C2 C 0.6090(6) 0.8140(4) 0.6056(4) 0.0567(15) Uani 1 1 d . . . . .
H2 H 0.5125 0.8397 0.5963 0.068 Uiso 1 1 calc R . . . .
C22 C 0.8515(6) 0.0303(4) 0.5611(3) 0.0500(13) Uani 1 1 d . . . . .
H22 H 0.8734 -0.0393 0.5851 0.060 Uiso 1 1 calc R . . . .
C4 C 0.8411(6) 0.7810(4) 0.6940(3) 0.0519(13) Uani 1 1 d . . . . .
H4 H 0.9005 0.7855 0.7452 0.062 Uiso 1 1 calc R . . . .
C21 C 0.8126(6) 0.0406(4) 0.4814(3) 0.0560(14) Uani 1 1 d . . . . .
H21 H 0.8044 -0.0221 0.4485 0.067 Uiso 1 1 calc R . . . .
C3 C 0.6984(6) 0.8194(4) 0.6808(4) 0.0598(15) Uani 1 1 d . . . . .
H3 H 0.6623 0.8491 0.7232 0.072 Uiso 1 1 calc R . . . .
C19 C 0.7894(6) 0.2286(4) 0.4984(4) 0.0615(16) Uani 1 1 d . . . . .
C20 C 0.7856(7) 0.1431(5) 0.4497(4) 0.0678(17) Uani 1 1 d . . . . .
H20 H 0.7647 0.1533 0.3943 0.081 Uiso 1 1 calc R . . . .
C23 C 0.8580(7) 0.1240(5) 0.6056(4) 0.0700(18) Uani 1 1 d . . . . .
H23 H 0.8875 0.1171 0.6610 0.084 Uiso 1 1 calc R . . . .
N2 N 0.7495(8) 0.3400(5) 0.4714(6) 0.146(4) Uani 1 1 d . . . . .

loop_
_atom_site_aniso_label
_atom_site_aniso_U_11
_atom_site_aniso_U_22
_atom_site_aniso_U_33
_atom_site_aniso_U_23
_atom_site_aniso_U_13
_atom_site_aniso_U_12
Cl1 0.0382(7) 0.0812(10) 0.0526(8) 0.0052(6) 0.0021(6) 0.0014(6)
Cl2 0.0686(10) 0.0725(10) 0.0579(9) -0.0211(7) 0.0157(7) 0.0188(7)
O1 0.0363(17) 0.0311(16) 0.0556(19) 0.0166(14) 0.0104(15) 0.0019(12)
C11 0.036(2) 0.0253(19) 0.035(2) 0.0071(17) 0.0131(18) -0.0016(17)
C9 0.032(2) 0.023(2) 0.039(2) -0.0002(16) 0.0143(18) 0.0020(16)
C16 0.039(2) 0.024(2) 0.037(2) 0.0052(17) 0.0169(19) 0.0054(17)
C12 0.034(2) 0.031(2) 0.040(2) 0.0064(18) 0.0131(19) 0.0025(17)
C6 0.034(2) 0.024(2) 0.053(3) 0.0001(19) 0.013(2) 0.0003(17)
C1 0.035(2) 0.022(2) 0.065(3) -0.009(2) 0.007(2) 0.0002(17)
C17 0.036(2) 0.028(2) 0.035(2) 0.0018(17) 0.0117(19) 0.0082(17)
C13 0.037(3) 0.041(3) 0.041(3) 0.009(2) 0.007(2) -0.0019(19)
N3 0.084(4) 0.031(2) 0.115(5) -0.009(3) 0.025(3) 0.015(2)
C8 0.031(2) 0.0230(19) 0.036(2) 0.0027(16) 0.0128(17) 0.0037(16)
C10 0.030(2) 0.026(2) 0.063(3) 0.003(2) 0.011(2) 0.0034(17)
C18 0.040(3) 0.055(3) 0.041(3) 0.007(2) 0.017(2) 0.015(2)
C14 0.050(3) 0.046(3) 0.036(2) 0.007(2) 0.008(2) 0.000(2)
C5 0.044(3) 0.027(2) 0.056(3) -0.006(2) 0.010(2) 0.0016(19)
N1 0.081(3) 0.044(3) 0.081(3) 0.023(2) 0.047(3) 0.023(2)
C15 0.045(3) 0.039(2) 0.033(2) 0.0056(19) 0.0100(19) 0.009(2)
C7 0.031(2) 0.031(2) 0.047(3) 0.0063(19) 0.0119(19) 0.0035(17)
C2 0.037(3) 0.044(3) 0.088(4) -0.029(3) 0.010(3) 0.001(2)
C22 0.048(3) 0.030(2) 0.071(4) 0.011(2) 0.010(3) 0.007(2)
C4 0.054(3) 0.043(3) 0.059(3) -0.013(2) 0.011(3) 0.000(2)
C21 0.051(3) 0.043(3) 0.068(4) -0.009(3) 0.000(3) 0.020(2)
C3 0.060(3) 0.053(3) 0.071(4) -0.033(3) 0.025(3) -0.006(3)
C19 0.055(3) 0.041(3) 0.103(5) 0.028(3) 0.050(3) 0.020(2)
C20 0.070(4) 0.082(4) 0.059(3) 0.022(3) 0.031(3) 0.043(3)
C23 0.079(4) 0.063(4) 0.064(4) 0.005(3) 0.010(3) 0.034(3)
N2 0.124(6) 0.079(4) 0.283(11) 0.110(6) 0.151(7) 0.060(4)

loop_
_atom_type_symbol
_atom_type_description
_atom_type_scat_dispersion_real
_atom_type_scat_dispersion_imag
_atom_type_scat_source
C C 0.0033 0.0016 'International Tables Vol C Tables 4.2.6.8 and 6.1.1.4'
H H 0.0000 0.0000 'International Tables Vol C Tables 4.2.6.8 and 6.1.1.4'
Cl Cl 0.1484 0.1585 'International Tables Vol C Tables 4.2.6.8 and 6.1.1.4'
N N 0.0061 0.0033 'International Tables Vol C Tables 4.2.6.8 and 6.1.1.4'
O O 0.0106 0.0060 'International Tables Vol C Tables 4.2.6.8 and 6.1.1.4'

loop_
_geom_angle_atom_site_label_1
_geom_angle_atom_site_label_2
_geom_angle_atom_site_label_3
_geom_angle
_geom_angle_site_symmetry_1
_geom_angle_site_symmetry_3
_geom_angle_publ_flag
C10 O1 C7 96.7(3) . . ?
C16 C11 C9 111.8(4) . . ?
C12 C11 C9 126.4(4) . . ?
C12 C11 C16 121.8(4) . . ?
C11 C9 H9 111.5 . . ?
C11 C9 C8 104.8(3) . . ?
C11 C9 C10 115.5(3) . . ?
C8 C9 H9 111.5 . . ?
C8 C9 C10 101.3(3) . . ?
C10 C9 H9 111.5 . . ?
C11 C16 C17 111.9(4) . . ?
C15 C16 C11 118.4(4) . . ?
C15 C16 C17 129.7(4) . . ?
C11 C12 H12 121.1 . . ?
C13 C12 C11 117.9(4) . . ?
C13 C12 H12 121.1 . . ?
C1 C6 C7 104.6(4) . . ?
C5 C6 C1 121.0(4) . . ?
C5 C6 C7 134.1(4) . . ?
C6 C1 C10 104.6(4) . . ?
C2 C1 C6 120.8(5) . . ?
C2 C1 C10 134.3(4) . . ?
C16 C17 C8 103.9(3) . . ?
C16 C17 C18 114.0(4) . . ?
C18 C17 C8 113.9(4) . . ?
N1 C17 C16 110.9(4) . . ?
N1 C17 C8 109.9(4) . . ?
N1 C17 C18 104.4(4) . . ?
C12 C13 Cl1 118.8(4) . . ?
C12 C13 C14 122.6(4) . . ?
C14 C13 Cl1 118.6(4) . . ?
C23 N3 C19 115.4(5) . . ?
C9 C8 C17 107.6(3) . . ?
C9 C8 H8 110.3 . . ?
C17 C8 H8 110.3 . . ?
C7 C8 C9 101.2(3) . . ?
C7 C8 C17 116.6(3) . . ?
C7 C8 H8 110.3 . . ?
O1 C10 C9 101.7(3) . . ?
O1 C10 C1 102.7(4) . . ?
O1 C10 H10 115.4 . . ?
C9 C10 H10 115.4 . . ?
C1 C10 C9 104.3(3) . . ?
C1 C10 H10 115.4 . . ?
C17 C18 H18A 109.5 . . ?
C17 C18 H18B 109.5 . . ?
C17 C18 H18C 109.5 . . ?
H18A C18 H18B 109.5 . . ?
H18A C18 H18C 109.5 . . ?
H18B C18 H18C 109.5 . . ?
C13 C14 H14 120.8 . . ?
C13 C14 C15 118.4(4) . . ?
C15 C14 H14 120.8 . . ?
C6 C5 H5 120.8 . . ?
C4 C5 C6 118.5(5) . . ?
C4 C5 H5 120.8 . . ?
N2 N1 C17 126.6(6) . . ?
C16 C15 Cl2 122.3(3) . . ?
C16 C15 C14 120.9(4) . . ?
C14 C15 Cl2 116.7(3) . . ?
O1 C7 C6 102.2(3) . . ?
O1 C7 C8 101.7(3) . . ?
O1 C7 H7 115.3 . . ?
C6 C7 C8 105.1(3) . . ?
C6 C7 H7 115.3 . . ?
C8 C7 H7 115.3 . . ?
C1 C2 H2 120.9 . . ?
C1 C2 C3 118.2(5) . . ?
C3 C2 H2 120.9 . . ?
C21 C22 H22 121.1 . . ?
C21 C22 C23 117.8(5) . . ?
C23 C22 H22 121.1 . . ?
C5 C4 H4 119.5 . . ?
C5 C4 C3 121.0(5) . . ?
C3 C4 H4 119.5 . . ?
C22 C21 H21 120.6 . . ?
C22 C21 C20 118.8(5) . . ?
C20 C21 H21 120.6 . . ?
C2 C3 C4 120.5(5) . . ?
C2 C3 H3 119.8 . . ?
C4 C3 H3 119.8 . . ?
N3 C19 C20 124.9(5) . . ?
N3 C19 N2 111.7(7) . . ?
C20 C19 N2 123.4(7) . . ?
C21 C20 H20 120.7 . . ?
C19 C20 C21 118.6(6) . . ?
C19 C20 H20 120.7 . . ?
N3 C23 C22 124.3(6) . . ?
N3 C23 H23 117.8 . . ?
C22 C23 H23 117.8 . . ?
N1 N2 C19 126.1(6) . . ?

loop_
_geom_bond_atom_site_label_1
_geom_bond_atom_site_label_2
_geom_bond_distance
_geom_bond_site_symmetry_2
_geom_bond_publ_flag
Cl1 C13 1.735(5) . ?
Cl2 C15 1.743(5) . ?
O1 C10 1.436(5) . ?
O1 C7 1.463(5) . ?
C11 C9 1.499(6) . ?
C11 C16 1.396(6) . ?
C11 C12 1.392(6) . ?
C9 H9 1.0000 . ?
C9 C8 1.559(5) . ?
C9 C10 1.569(5) . ?
C16 C17 1.517(6) . ?
C16 C15 1.391(6) . ?
C12 H12 0.9500 . ?
C12 C13 1.377(6) . ?
C6 C1 1.407(6) . ?
C6 C5 1.387(6) . ?
C6 C7 1.506(6) . ?
C1 C10 1.508(7) . ?
C1 C2 1.379(7) . ?
C17 C8 1.562(6) . ?
C17 C18 1.522(6) . ?
C17 N1 1.489(6) . ?
C13 C14 1.385(7) . ?
N3 C19 1.326(8) . ?
N3 C23 1.323(7) . ?
C8 H8 1.0000 . ?
C8 C7 1.552(6) . ?
C10 H10 1.0000 . ?
C18 H18A 0.9800 . ?
C18 H18B 0.9800 . ?
C18 H18C 0.9800 . ?
C14 H14 0.9500 . ?
C14 C15 1.398(7) . ?
C5 H5 0.9500 . ?
C5 C4 1.377(7) . ?
N1 N2 0.959(6) . ?
C7 H7 1.0000 . ?
C2 H2 0.9500 . ?
C2 C3 1.401(8) . ?
C22 H22 0.9500 . ?
C22 C21 1.363(8) . ?
C22 C23 1.375(8) . ?
C4 H4 0.9500 . ?
C4 C3 1.407(8) . ?
C21 H21 0.9500 . ?
C21 C20 1.368(8) . ?
C3 H3 0.9500 . ?
C19 C20 1.341(9) . ?
C19 N2 1.462(7) . ?
C20 H20 0.9500 . ?
C23 H23 0.9500 . ?
